data_2220684
loop_
_publ_author_name
'Karami, Kazem'
'B\"uy\"ukg\"ung\"or, Orhan'

_publ_section_title
;
 (4-Methoxybenzoylmethyl)triphenylphosphonium trifluoromethanesulfonate
;
_journal_coeditor_code AT2703
_journal_issue 2
_journal_name_full 'Acta Crystallographica Section E'
_journal_page_first o296
_journal_paper_doi 10.1107/S1600536809000919
_journal_volume 65
_journal_year 2009
_chemical_formula_iupac 'C27 H24 O2 P +, C F3 O3 S -'
_chemical_formula_moiety 'C27 H24 O2 P +, C F3 O3 S -'
_chemical_formula_sum 'C28 H24 F3 O5 P S'
_chemical_formula_weight 560.50
_chemical_melting_point 296
_chemical_name_systematic
;
(4-Methoxybenzoylmethyl)triphenylphosphonium trifluoromethanesulfonate
;
_space_group_IT_number 14
_symmetry_cell_setting monoclinic
_symmetry_space_group_name_Hall '-P 2ybc'
_symmetry_space_group_name_H-M 'P 1 21/c 1'
_atom_sites_solution_hydrogens geom
_atom_sites_solution_primary direct
_atom_sites_solution_secondary difmap
_audit_creation_method SHELXL-97
_cell_angle_alpha 90.00
_cell_angle_beta 96.539(3)
_cell_angle_gamma 90.00
_cell_formula_units_Z 8
_cell_length_a 10.6641(5)
_cell_length_b 20.2760(12)
_cell_length_c 25.0960(11)
_cell_measurement_reflns_used 685
_cell_measurement_temperature 293(2)
_cell_measurement_theta_max 26.5
_cell_measurement_theta_min 1
_cell_volume 5391.1(5)
_computing_cell_refinement 'X-AREA (Stoe & Cie, 2002)'
_computing_data_collection 'X-AREA (Stoe & Cie, 2002)'
_computing_data_reduction 'X-RED32 (Stoe & Cie, 2002)'
_computing_molecular_graphics 'ORTEP-3 (Farrugia, 1997)'
_computing_publication_material 'WinGX (Farrugia, 1999)'
_computing_structure_refinement 'SHELXL-97 (Sheldrick, 2008)'
_computing_structure_solution 'SIR97 (Altomare <i>et al.</i>,  1999)'
_diffrn_ambient_temperature 293(2)
_diffrn_detector_area_resol_mean 6.67
_diffrn_measured_fraction_theta_full 1.000
_diffrn_measured_fraction_theta_max 1.000
_diffrn_measurement_device_type 'Stoe IPDSII'
_diffrn_measurement_method rotation
_diffrn_radiation_monochromator graphite
_diffrn_radiation_source 'fine-focfine-focus us sealed tube'
_diffrn_radiation_type MoK\a
_diffrn_radiation_wavelength 0.71073
_diffrn_reflns_av_R_equivalents 0.0819
_diffrn_reflns_av_sigmaI/netI 0.0652
_diffrn_reflns_limit_h_max 13
_diffrn_reflns_limit_h_min -13
_diffrn_reflns_limit_k_max 25
_diffrn_reflns_limit_k_min -25
_diffrn_reflns_limit_l_max 31
_diffrn_reflns_limit_l_min -31
_diffrn_reflns_number 75273
_diffrn_reflns_theta_full 26.50
_diffrn_reflns_theta_max 26.50
_diffrn_reflns_theta_min 1.29
_exptl_absorpt_coefficient_mu 0.237
_exptl_absorpt_correction_T_max 0.902
_exptl_absorpt_correction_T_min 0.766
_exptl_absorpt_correction_type integration
_exptl_absorpt_process_details '(X-RED32: Stoe & Cie, 2002)'
_exptl_crystal_colour yellow
_exptl_crystal_density_diffrn 1.381
_exptl_crystal_density_meas 1.381
_exptl_crystal_density_method 'not measured'
_exptl_crystal_description prism
_exptl_crystal_F_000 2320
_exptl_crystal_size_max 0.670
_exptl_crystal_size_mid 0.333
_exptl_crystal_size_min 0.140
_refine_diff_density_max 0.456
_refine_diff_density_min -0.287
_refine_ls_extinction_method none
_refine_ls_goodness_of_fit_ref 1.071
_refine_ls_hydrogen_treatment constr
_refine_ls_matrix_type full
_refine_ls_number_constraints 0
_refine_ls_number_parameters 685
_refine_ls_number_reflns 11185
_refine_ls_number_restraints 0
_refine_ls_restrained_S_all 1.071
_refine_ls_R_factor_all 0.1553
_refine_ls_R_factor_gt 0.0789
_refine_ls_shift/su_max 0.000
_refine_ls_shift/su_mean 0.000
_refine_ls_structure_factor_coef Fsqd
_refine_ls_weighting_details 'calc w=1/[\s^2^(Fo^2^)+(0.0814P)^2^] where P=(Fo^2^+2Fc^2^)/3'
_refine_ls_weighting_scheme calc
_refine_ls_wR_factor_gt 0.1567
_refine_ls_wR_factor_ref 0.1880
_reflns_number_gt 6282
_reflns_number_total 11185
_reflns_threshold_expression I>2\s(I)
_cod_data_source_file at2703.cif
_cod_data_source_block I
_cod_original_sg_symbol_H-M 'P 21/c'
_cod_database_code 2220684
_cod_database_fobs_code 2220684

loop_
_symmetry_equiv_pos_as_xyz
'x, y, z'
'-x, y+1/2, -z+1/2'
'-x, -y, -z'
'x, -y-1/2, z-1/2'

loop_
_atom_site_type_symbol
_atom_site_label
_atom_site_fract_x
_atom_site_fract_y
_atom_site_fract_z
_atom_site_U_iso_or_equiv
_atom_site_adp_type
_atom_site_calc_flag
_atom_site_refinement_flags
_atom_site_occupancy
_atom_site_disorder_assembly
_atom_site_disorder_group
C C1 0.2371(3) 0.4197(2) 0.62037(15) 0.0498(9) Uani d . 1 . .
C C2 0.3253(4) 0.4694(2) 0.62123(18) 0.0650(11) Uani d . 1 . .
H H2 0.3261 0.5035 0.6461 0.078 Uiso calc R 1 . .
C C3 0.4130(4) 0.4678(3) 0.5844(2) 0.0803(14) Uani d . 1 . .
H H3 0.4732 0.5010 0.5845 0.096 Uiso calc R 1 . .
C C4 0.4111(4) 0.4177(3) 0.54798(19) 0.0798(15) Uani d . 1 . .
H H4 0.4699 0.4175 0.5233 0.096 Uiso calc R 1 . .
C C5 0.3252(4) 0.3682(3) 0.54703(17) 0.0723(13) Uani d . 1 . .
H H5 0.3262 0.3339 0.5225 0.087 Uiso calc R 1 . .
C C6 0.2369(4) 0.3695(2) 0.58279(16) 0.0602(11) Uani d . 1 . .
H H6 0.1763 0.3364 0.5818 0.072 Uiso calc R 1 . .
C C7 -0.0308(4) 0.4156(2) 0.61744(15) 0.0528(9) Uani d . 1 . .
C C8 -0.0458(4) 0.4641(2) 0.57783(16) 0.0622(11) Uani d . 1 . .
H H8 0.0151 0.4968 0.5769 0.075 Uiso calc R 1 . .
C C9 -0.1508(4) 0.4638(3) 0.53982(18) 0.0742(13) Uani d . 1 . .
H H9 -0.1609 0.4963 0.5135 0.089 Uiso calc R 1 . .
C C10 -0.2396(5) 0.4153(3) 0.5414(2) 0.0873(16) Uani d . 1 . .
H H10 -0.3085 0.4140 0.5151 0.105 Uiso calc R 1 . .
C C11 -0.2280(5) 0.3693(3) 0.5808(2) 0.1002(19) Uani d . 1 . .
H H11 -0.2912 0.3380 0.5823 0.120 Uiso calc R 1 . .
C C12 -0.1216(4) 0.3684(3) 0.6196(2) 0.0782(14) Uani d . 1 . .
H H12 -0.1133 0.3362 0.6462 0.094 Uiso calc R 1 . .
C C13 0.1237(4) 0.3494(2) 0.70769(15) 0.0543(10) Uani d . 1 . .
C C14 0.0411(5) 0.3450(3) 0.74678(19) 0.0782(14) Uani d . 1 . .
H H14 -0.0195 0.3774 0.7495 0.094 Uiso calc R 1 . .
C C15 0.0505(5) 0.2920(3) 0.7812(2) 0.0906(16) Uani d . 1 . .
H H15 -0.0046 0.2887 0.8073 0.109 Uiso calc R 1 . .
C C16 0.1381(5) 0.2446(3) 0.7779(2) 0.0836(15) Uani d . 1 . .
H H16 0.1435 0.2094 0.8018 0.100 Uiso calc R 1 . .
C C17 0.2186(5) 0.2481(2) 0.7395(2) 0.0775(13) Uani d . 1 . .
H H17 0.2774 0.2147 0.7368 0.093 Uiso calc R 1 . .
C C18 0.2133(4) 0.3009(2) 0.70465(17) 0.0642(11) Uani d . 1 . .
H H18 0.2699 0.3038 0.6792 0.077 Uiso calc R 1 . .
C C19 0.1036(4) 0.4932(2) 0.70104(15) 0.0539(10) Uani d . 1 . .
H H19A 0.1028 0.5307 0.6770 0.065 Uiso calc R 1 . .
H H19B 0.0247 0.4935 0.7169 0.065 Uiso calc R 1 . .
C C20 0.2119(4) 0.5012(2) 0.74527(15) 0.0503(9) Uani d . 1 . .
C C21 0.1997(3) 0.55009(19) 0.78769(15) 0.0495(9) Uani d . 1 . .
C C22 0.1026(4) 0.5967(2) 0.78495(17) 0.0592(10) Uani d . 1 . .
H H22 0.0417 0.5973 0.7553 0.071 Uiso calc R 1 . .
C C23 0.0962(4) 0.6414(2) 0.82528(17) 0.0652(11) Uani d . 1 . .
H H23 0.0316 0.6725 0.8228 0.078 Uiso calc R 1 . .
C C24 0.1854(4) 0.6404(2) 0.86965(17) 0.0637(11) Uani d . 1 . .
C C25 0.2826(4) 0.5952(2) 0.87317(16) 0.0637(12) Uani d . 1 . .
H H25 0.3433 0.5948 0.9029 0.076 Uiso calc R 1 . .
C C26 0.2887(4) 0.5508(2) 0.83254(16) 0.0574(10) Uani d . 1 . .
H H26 0.3542 0.5202 0.8350 0.069 Uiso calc R 1 . .
C C27 0.2565(6) 0.6850(4) 0.9558(2) 0.119(2) Uani d . 1 . .
H H27A 0.2362 0.7201 0.9790 0.179 Uiso calc R 1 . .
H H27B 0.3415 0.6903 0.9473 0.179 Uiso calc R 1 . .
H H27C 0.2489 0.6434 0.9735 0.179 Uiso calc R 1 . .
C C28 0.6457(3) 0.3595(2) 0.76582(15) 0.0513(9) Uani d . 1 . .
C C29 0.5704(4) 0.3669(2) 0.71752(17) 0.0659(12) Uani d . 1 . .
H H29 0.5308 0.4070 0.7090 0.079 Uiso calc R 1 . .
C C30 0.5537(5) 0.3152(3) 0.68215(19) 0.0781(14) Uani d . 1 . .
H H30 0.5015 0.3201 0.6501 0.094 Uiso calc R 1 . .
C C31 0.6134(5) 0.2572(3) 0.6939(2) 0.0835(15) Uani d . 1 . .
H H31 0.6030 0.2224 0.6696 0.100 Uiso calc R 1 . .
C C32 0.6883(5) 0.2494(3) 0.7409(2) 0.0913(16) Uani d . 1 . .
H H32 0.7285 0.2092 0.7486 0.110 Uiso calc R 1 . .
C C33 0.7055(4) 0.3002(2) 0.77731(18) 0.0702(12) Uani d . 1 . .
H H33 0.7571 0.2946 0.8094 0.084 Uiso calc R 1 . .
C C34 0.5360(4) 0.40709(19) 0.85901(15) 0.0517(9) Uani d . 1 . .
C C35 0.4350(4) 0.3661(2) 0.84246(18) 0.0716(13) Uani d . 1 . .
H H35 0.4278 0.3472 0.8085 0.086 Uiso calc R 1 . .
C C36 0.3453(5) 0.3534(3) 0.8767(2) 0.1001(19) Uani d . 1 . .
H H36 0.2769 0.3262 0.8658 0.120 Uiso calc R 1 . .
C C37 0.3577(6) 0.3812(4) 0.9268(3) 0.104(2) Uani d . 1 . .
H H37 0.2983 0.3717 0.9501 0.125 Uiso calc R 1 . .
C C38 0.4554(6) 0.4223(3) 0.9431(2) 0.0998(18) Uani d . 1 . .
H H38 0.4620 0.4412 0.9770 0.120 Uiso calc R 1 . .
C C39 0.5447(5) 0.4357(2) 0.90883(18) 0.0732(13) Uani d . 1 . .
H H39 0.6110 0.4643 0.9196 0.088 Uiso calc R 1 . .
C C40 0.8025(4) 0.4269(2) 0.85787(16) 0.0548(10) Uani d . 1 . .
C C41 0.8310(4) 0.3769(2) 0.89511(18) 0.0698(12) Uani d . 1 . .
H H41 0.7763 0.3413 0.8965 0.084 Uiso calc R 1 . .
C C42 0.9406(5) 0.3798(3) 0.9301(2) 0.0839(15) Uani d . 1 . .
H H42 0.9601 0.3459 0.9546 0.101 Uiso calc R 1 . .
C C43 1.0204(5) 0.4323(3) 0.9288(2) 0.0912(17) Uani d . 1 . .
H H43 1.0938 0.4343 0.9526 0.109 Uiso calc R 1 . .
C C44 0.9928(5) 0.4816(3) 0.8928(2) 0.0897(16) Uani d . 1 . .
H H44 1.0476 0.5172 0.8920 0.108 Uiso calc R 1 . .
C C45 0.8839(4) 0.4793(2) 0.8573(2) 0.0727(13) Uani d . 1 . .
H H45 0.8656 0.5134 0.8329 0.087 Uiso calc R 1 . .
C C46 0.6179(4) 0.50060(19) 0.78234(16) 0.0514(9) Uani d . 1 . .
H H46A 0.5295 0.5006 0.7679 0.062 Uiso calc R 1 . .
H H46B 0.6304 0.5360 0.8084 0.062 Uiso calc R 1 . .
C C47 0.6978(4) 0.5137(2) 0.73732(16) 0.0534(10) Uani d . 1 . .
C C48 0.6536(3) 0.56138(19) 0.69497(15) 0.0495(9) Uani d . 1 . .
C C49 0.5466(4) 0.6000(2) 0.69589(17) 0.0607(11) Uani d . 1 . .
H H49 0.5008 0.5974 0.7252 0.073 Uiso calc R 1 . .
C C50 0.5068(4) 0.6422(2) 0.65444(19) 0.0709(12) Uani d . 1 . .
H H50 0.4345 0.6676 0.6556 0.085 Uiso calc R 1 . .
C C51 0.5753(4) 0.6464(2) 0.61101(17) 0.0660(12) Uani d . 1 . .
C C52 0.6829(5) 0.6085(3) 0.6100(2) 0.0819(15) Uani d . 1 . .
H H52 0.7296 0.6115 0.5810 0.098 Uiso calc R 1 . .
C C53 0.7206(4) 0.5672(2) 0.65113(18) 0.0676(12) Uani d . 1 . .
H H53 0.7932 0.5421 0.6499 0.081 Uiso calc R 1 . .
C C54 0.4351(6) 0.7247(3) 0.5649(2) 0.110(2) Uani d . 1 . .
H H54A 0.4263 0.7492 0.5320 0.165 Uiso calc R 1 . .
H H54B 0.4419 0.7546 0.5947 0.165 Uiso calc R 1 . .
H H54C 0.3625 0.6970 0.5663 0.165 Uiso calc R 1 . .
C C55 -0.0022(5) 0.6781(3) 0.5545(2) 0.0789(14) Uani d . 1 . .
C C56 0.8050(6) 0.8346(3) 0.4279(3) 0.0893(16) Uani d . 1 . .
F F1 -0.0619(3) 0.6251(2) 0.53358(14) 0.1184(12) Uani d . 1 . .
F F2 -0.0878(3) 0.72038(18) 0.56646(15) 0.1195(12) Uani d . 1 . .
F F3 0.0579(4) 0.7046(2) 0.51722(14) 0.1332(14) Uani d . 1 . .
F F4 0.8159(4) 0.8128(3) 0.47665(15) 0.1514(17) Uani d . 1 . .
F F5 0.8797(5) 0.8827(3) 0.4279(3) 0.211(3) Uani d . 1 . .
F F6 0.8564(4) 0.7876(2) 0.40148(19) 0.1530(16) Uani d . 1 . .
O O1 0.3065(3) 0.46701(15) 0.74453(11) 0.0653(8) Uani d . 1 . .
O O2 0.1719(3) 0.68647(18) 0.90766(14) 0.0893(11) Uani d . 1 . .
O O3 0.7972(3) 0.48392(16) 0.73638(12) 0.0718(9) Uani d . 1 . .
O O4 0.5451(4) 0.68504(19) 0.56762(13) 0.0946(11) Uani d . 1 . .
O O5 0.0177(4) 0.6331(2) 0.64958(14) 0.1079(13) Uani d . 1 . .
O O6 0.1662(4) 0.71576(19) 0.6272(2) 0.1266(16) Uani d . 1 . .
O O7 0.1802(3) 0.60495(18) 0.59502(17) 0.0979(12) Uani d . 1 . .
O O8 0.5820(5) 0.7954(3) 0.4125(3) 0.183(3) Uani d . 1 . .
O O9 0.6181(6) 0.9064(3) 0.4313(2) 0.157(2) Uani d . 1 . .
O O10 0.6530(6) 0.8681(3) 0.34844(17) 0.154(2) Uani d . 1 . .
P P1 0.11235(9) 0.41867(5) 0.66285(4) 0.0478(3) Uani d . 1 . .
P P2 0.65496(9) 0.42347(5) 0.81549(4) 0.0482(3) Uani d . 1 . .
S S1 0.10381(12) 0.65597(6) 0.61330(5) 0.0681(3) Uani d . 1 . .
S S2 0.64543(14) 0.85241(7) 0.40166(5) 0.0844(4) Uani d . 1 . .

loop_
_atom_site_aniso_label
_atom_site_aniso_U_11
_atom_site_aniso_U_22
_atom_site_aniso_U_33
_atom_site_aniso_U_12
_atom_site_aniso_U_13
_atom_site_aniso_U_23
C1 0.043(2) 0.057(2) 0.048(2) 0.0017(19) 0.0011(16) 0.0038(19)
C2 0.057(3) 0.072(3) 0.066(3) -0.004(2) 0.007(2) 0.002(2)
C3 0.056(3) 0.102(4) 0.084(3) -0.018(3) 0.015(2) 0.012(3)
C4 0.056(3) 0.127(5) 0.059(3) 0.010(3) 0.017(2) 0.010(3)
C5 0.066(3) 0.100(4) 0.052(2) 0.010(3) 0.013(2) -0.003(2)
C6 0.064(3) 0.066(3) 0.052(2) -0.002(2) 0.011(2) -0.002(2)
C7 0.049(2) 0.059(3) 0.051(2) -0.002(2) 0.0066(17) -0.0054(19)
C8 0.053(2) 0.071(3) 0.061(3) 0.001(2) -0.0010(19) 0.001(2)
C9 0.063(3) 0.099(4) 0.057(3) 0.009(3) -0.006(2) -0.002(2)
C10 0.052(3) 0.137(5) 0.071(3) -0.001(3) -0.005(2) -0.005(3)
C11 0.062(3) 0.137(5) 0.099(4) -0.040(3) -0.004(3) -0.006(4)
C12 0.068(3) 0.090(4) 0.074(3) -0.022(3) -0.001(2) 0.013(3)
C13 0.053(2) 0.060(3) 0.050(2) -0.004(2) 0.0040(18) 0.0005(19)
C14 0.071(3) 0.096(4) 0.071(3) 0.013(3) 0.021(2) 0.020(3)
C15 0.083(4) 0.112(5) 0.081(3) -0.005(3) 0.023(3) 0.031(3)
C16 0.096(4) 0.077(4) 0.076(3) -0.016(3) -0.001(3) 0.027(3)
C17 0.088(3) 0.068(3) 0.075(3) 0.013(3) 0.001(3) 0.011(3)
C18 0.066(3) 0.067(3) 0.061(3) 0.005(2) 0.011(2) 0.004(2)
C19 0.048(2) 0.059(2) 0.053(2) 0.0056(19) 0.0005(18) -0.0051(19)
C20 0.046(2) 0.055(2) 0.049(2) -0.0009(19) 0.0031(17) 0.0014(18)
C21 0.047(2) 0.053(2) 0.048(2) -0.0055(18) 0.0044(16) 0.0001(18)
C22 0.059(2) 0.059(3) 0.058(2) 0.004(2) -0.0016(19) -0.004(2)
C23 0.065(3) 0.061(3) 0.069(3) 0.007(2) 0.004(2) -0.012(2)
C24 0.065(3) 0.065(3) 0.063(3) -0.010(2) 0.013(2) -0.012(2)
C25 0.050(2) 0.087(3) 0.052(2) -0.006(2) -0.0022(18) -0.010(2)
C26 0.046(2) 0.071(3) 0.054(2) 0.001(2) -0.0003(18) -0.001(2)
C27 0.111(5) 0.167(7) 0.077(4) 0.003(4) -0.001(3) -0.065(4)
C28 0.041(2) 0.057(2) 0.056(2) 0.0049(18) 0.0039(17) 0.0036(19)
C29 0.064(3) 0.071(3) 0.059(3) 0.015(2) -0.006(2) -0.003(2)
C30 0.071(3) 0.098(4) 0.062(3) 0.011(3) -0.003(2) -0.013(3)
C31 0.082(3) 0.084(4) 0.085(4) 0.005(3) 0.007(3) -0.031(3)
C32 0.104(4) 0.074(3) 0.093(4) 0.032(3) -0.003(3) -0.013(3)
C33 0.079(3) 0.069(3) 0.059(3) 0.021(3) -0.005(2) -0.006(2)
C34 0.051(2) 0.051(2) 0.054(2) 0.0043(18) 0.0060(17) 0.0061(18)
C35 0.060(3) 0.094(4) 0.060(3) -0.013(3) 0.006(2) 0.006(2)
C36 0.067(3) 0.139(5) 0.098(4) -0.030(3) 0.024(3) 0.001(4)
C37 0.082(4) 0.144(6) 0.095(4) 0.003(4) 0.043(3) 0.019(4)
C38 0.109(5) 0.128(5) 0.068(3) 0.003(4) 0.037(3) -0.003(3)
C39 0.077(3) 0.080(3) 0.065(3) -0.008(3) 0.020(2) -0.004(2)
C40 0.050(2) 0.054(2) 0.059(2) 0.002(2) 0.0004(18) 0.0033(19)
C41 0.067(3) 0.058(3) 0.080(3) -0.003(2) -0.014(2) 0.010(2)
C42 0.081(3) 0.076(3) 0.088(3) 0.013(3) -0.024(3) 0.018(3)
C43 0.056(3) 0.101(4) 0.109(4) -0.008(3) -0.025(3) 0.012(3)
C44 0.064(3) 0.094(4) 0.105(4) -0.025(3) -0.015(3) 0.017(3)
C45 0.063(3) 0.069(3) 0.083(3) -0.012(2) -0.005(2) 0.012(2)
C46 0.047(2) 0.052(2) 0.055(2) 0.0065(18) 0.0074(17) 0.0061(18)
C47 0.048(2) 0.052(2) 0.061(2) 0.0030(19) 0.0104(18) 0.0085(19)
C48 0.045(2) 0.049(2) 0.055(2) 0.0013(17) 0.0077(17) 0.0053(17)
C49 0.062(3) 0.063(3) 0.059(2) 0.009(2) 0.016(2) 0.013(2)
C50 0.068(3) 0.069(3) 0.076(3) 0.017(2) 0.010(2) 0.014(2)
C51 0.077(3) 0.063(3) 0.057(3) 0.001(2) 0.002(2) 0.018(2)
C52 0.072(3) 0.106(4) 0.071(3) 0.005(3) 0.021(2) 0.026(3)
C53 0.051(2) 0.086(3) 0.067(3) 0.010(2) 0.011(2) 0.020(2)
C54 0.113(5) 0.102(5) 0.107(4) 0.030(4) -0.019(4) 0.036(4)
C55 0.080(3) 0.076(3) 0.082(3) -0.003(3) 0.013(3) 0.012(3)
C56 0.105(4) 0.071(4) 0.093(4) -0.008(3) 0.013(3) -0.011(3)
F1 0.107(2) 0.135(3) 0.104(2) -0.025(2) -0.0280(19) -0.013(2)
F2 0.102(2) 0.116(3) 0.140(3) 0.044(2) 0.009(2) 0.038(2)
F3 0.146(3) 0.164(4) 0.095(2) 0.002(3) 0.037(2) 0.054(2)
F4 0.140(3) 0.216(5) 0.090(3) 0.046(3) -0.023(2) 0.014(3)
F5 0.134(4) 0.124(4) 0.361(9) -0.039(3) -0.029(5) 0.026(5)
F6 0.148(4) 0.148(4) 0.164(4) 0.042(3) 0.024(3) -0.029(3)
O1 0.0527(16) 0.079(2) 0.0620(17) 0.0156(15) -0.0035(13) -0.0125(15)
O2 0.084(2) 0.097(3) 0.086(2) -0.001(2) 0.0076(19) -0.042(2)
O3 0.0541(17) 0.087(2) 0.077(2) 0.0193(16) 0.0190(15) 0.0247(17)
O4 0.106(3) 0.105(3) 0.072(2) 0.026(2) 0.0070(19) 0.039(2)
O5 0.134(3) 0.120(3) 0.074(2) 0.020(3) 0.028(2) 0.029(2)
O6 0.131(3) 0.079(3) 0.157(4) -0.016(2) -0.040(3) -0.034(3)
O7 0.082(2) 0.078(2) 0.129(3) 0.023(2) -0.005(2) -0.019(2)
O8 0.132(4) 0.163(5) 0.236(6) -0.068(4) -0.057(4) 0.103(5)
O9 0.175(5) 0.148(4) 0.147(4) 0.073(4) 0.009(4) -0.039(4)
O10 0.218(6) 0.161(5) 0.079(3) 0.029(4) -0.004(3) 0.048(3)
P1 0.0438(5) 0.0532(6) 0.0460(5) 0.0001(5) 0.0034(4) -0.0011(5)
P2 0.0453(5) 0.0489(6) 0.0502(5) 0.0029(5) 0.0047(4) 0.0062(5)
S1 0.0765(8) 0.0559(7) 0.0675(7) 0.0042(6) -0.0102(6) -0.0071(6)
S2 0.0943(10) 0.0832(10) 0.0727(8) 0.0104(8) -0.0036(7) 0.0098(7)

loop_
_atom_type_symbol
_atom_type_description
_atom_type_scat_dispersion_real
_atom_type_scat_dispersion_imag
_atom_type_scat_source
C C 0.0033 0.0016 'International Tables Vol C Tables 4.2.6.8 and 6.1.1.4'
H H 0.0000 0.0000 'International Tables Vol C Tables 4.2.6.8 and 6.1.1.4'
F F 0.0171 0.0103 'International Tables Vol C Tables 4.2.6.8 and 6.1.1.4'
O O 0.0106 0.0060 'International Tables Vol C Tables 4.2.6.8 and 6.1.1.4'
P P 0.1023 0.0942 'International Tables Vol C Tables 4.2.6.8 and 6.1.1.4'
S S 0.1246 0.1234 'International Tables Vol C Tables 4.2.6.8 and 6.1.1.4'

loop_
_geom_angle_atom_site_label_1
_geom_angle_atom_site_label_2
_geom_angle_atom_site_label_3
_geom_angle_site_symmetry_1
_geom_angle_site_symmetry_3
_geom_angle
_geom_angle_publ_flag
C2 C1 C6 . . 119.7(4) ?
C2 C1 P1 . . 123.3(3) ?
C6 C1 P1 . . 116.8(3) ?
C1 C2 C3 . . 118.9(5) ?
C1 C2 H2 . . 120.6 ?
C3 C2 H2 . . 120.6 ?
C4 C3 C2 . . 120.2(5) ?
C4 C3 H3 . . 119.9 ?
C2 C3 H3 . . 119.9 ?
C5 C4 C3 . . 121.4(4) ?
C5 C4 H4 . . 119.3 ?
C3 C4 H4 . . 119.3 ?
C4 C5 C6 . . 119.1(5) ?
C4 C5 H5 . . 120.5 ?
C6 C5 H5 . . 120.5 ?
C5 C6 C1 . . 120.7(4) ?
C5 C6 H6 . . 119.6 ?
C1 C6 H6 . . 119.6 ?
C12 C7 C8 . . 119.9(4) ?
C12 C7 P1 . . 123.5(3) ?
C8 C7 P1 . . 116.6(3) ?
C9 C8 C7 . . 120.4(4) ?
C9 C8 H8 . . 119.8 ?
C7 C8 H8 . . 119.8 ?
C10 C9 C8 . . 119.4(5) ?
C10 C9 H9 . . 120.3 ?
C8 C9 H9 . . 120.3 ?
C11 C10 C9 . . 120.6(5) ?
C11 C10 H10 . . 119.7 ?
C9 C10 H10 . . 119.7 ?
C10 C11 C12 . . 120.9(5) ?
C10 C11 H11 . . 119.5 ?
C12 C11 H11 . . 119.5 ?
C7 C12 C11 . . 118.7(5) ?
C7 C12 H12 . . 120.6 ?
C11 C12 H12 . . 120.6 ?
C18 C13 C14 . . 119.4(4) ?
C18 C13 P1 . . 121.4(3) ?
C14 C13 P1 . . 119.2(3) ?
C15 C14 C13 . . 119.0(5) ?
C15 C14 H14 . . 120.5 ?
C13 C14 H14 . . 120.5 ?
C16 C15 C14 . . 121.2(5) ?
C16 C15 H15 . . 119.4 ?
C14 C15 H15 . . 119.4 ?
C15 C16 C17 . . 120.2(5) ?
C15 C16 H16 . . 119.9 ?
C17 C16 H16 . . 119.9 ?
C16 C17 C18 . . 120.3(5) ?
C16 C17 H17 . . 119.9 ?
C18 C17 H17 . . 119.9 ?
C17 C18 C13 . . 119.9(4) ?
C17 C18 H18 . . 120.1 ?
C13 C18 H18 . . 120.1 ?
C20 C19 P1 . . 113.4(3) ?
C20 C19 H19A . . 108.9 ?
P1 C19 H19A . . 108.9 ?
C20 C19 H19B . . 108.9 ?
P1 C19 H19B . . 108.9 ?
H19A C19 H19B . . 107.7 ?
O1 C20 C21 . . 122.2(3) ?
O1 C20 C19 . . 119.2(3) ?
C21 C20 C19 . . 118.6(3) ?
C26 C21 C22 . . 117.9(4) ?
C26 C21 C20 . . 119.0(4) ?
C22 C21 C20 . . 123.1(3) ?
C23 C22 C21 . . 120.8(4) ?
C23 C22 H22 . . 119.6 ?
C21 C22 H22 . . 119.6 ?
C22 C23 C24 . . 120.0(4) ?
C22 C23 H23 . . 120.0 ?
C24 C23 H23 . . 120.0 ?
O2 C24 C25 . . 123.6(4) ?
O2 C24 C23 . . 116.0(4) ?
C25 C24 C23 . . 120.4(4) ?
C26 C25 C24 . . 119.3(4) ?
C26 C25 H25 . . 120.3 ?
C24 C25 H25 . . 120.3 ?
C25 C26 C21 . . 121.7(4) ?
C25 C26 H26 . . 119.2 ?
C21 C26 H26 . . 119.2 ?
O2 C27 H27A . . 109.5 ?
O2 C27 H27B . . 109.5 ?
H27A C27 H27B . . 109.5 ?
O2 C27 H27C . . 109.5 ?
H27A C27 H27C . . 109.5 ?
H27B C27 H27C . . 109.5 ?
C33 C28 C29 . . 119.1(4) ?
C33 C28 P2 . . 119.9(3) ?
C29 C28 P2 . . 120.8(3) ?
C30 C29 C28 . . 120.3(4) ?
C30 C29 H29 . . 119.8 ?
C28 C29 H29 . . 119.8 ?
C31 C30 C29 . . 120.0(4) ?
C31 C30 H30 . . 120.0 ?
C29 C30 H30 . . 120.0 ?
C30 C31 C32 . . 120.4(5) ?
C30 C31 H31 . . 119.8 ?
C32 C31 H31 . . 119.8 ?
C31 C32 C33 . . 120.7(5) ?
C31 C32 H32 . . 119.6 ?
C33 C32 H32 . . 119.6 ?
C28 C33 C32 . . 119.5(4) ?
C28 C33 H33 . . 120.3 ?
C32 C33 H33 . . 120.3 ?
C39 C34 C35 . . 119.7(4) ?
C39 C34 P2 . . 119.8(3) ?
C35 C34 P2 . . 120.5(3) ?
C36 C35 C34 . . 119.7(5) ?
C36 C35 H35 . . 120.2 ?
C34 C35 H35 . . 120.2 ?
C37 C36 C35 . . 119.5(5) ?
C37 C36 H36 . . 120.2 ?
C35 C36 H36 . . 120.2 ?
C38 C37 C36 . . 121.2(5) ?
C38 C37 H37 . . 119.4 ?
C36 C37 H37 . . 119.4 ?
C37 C38 C39 . . 119.5(5) ?
C37 C38 H38 . . 120.2 ?
C39 C38 H38 . . 120.2 ?
C34 C39 C38 . . 120.3(5) ?
C34 C39 H39 . . 119.9 ?
C38 C39 H39 . . 119.9 ?
C45 C40 C41 . . 118.8(4) ?
C45 C40 P2 . . 122.4(3) ?
C41 C40 P2 . . 118.7(3) ?
C42 C41 C40 . . 120.1(4) ?
C42 C41 H41 . . 120.0 ?
C40 C41 H41 . . 120.0 ?
C43 C42 C41 . . 120.2(5) ?
C43 C42 H42 . . 119.9 ?
C41 C42 H42 . . 119.9 ?
C44 C43 C42 . . 120.1(4) ?
C44 C43 H43 . . 119.9 ?
C42 C43 H43 . . 119.9 ?
C43 C44 C45 . . 120.5(5) ?
C43 C44 H44 . . 119.7 ?
C45 C44 H44 . . 119.7 ?
C40 C45 C44 . . 120.3(4) ?
C40 C45 H45 . . 119.8 ?
C44 C45 H45 . . 119.8 ?
C47 C46 P2 . . 112.7(3) ?
C47 C46 H46A . . 109.0 ?
P2 C46 H46A . . 109.0 ?
C47 C46 H46B . . 109.0 ?
P2 C46 H46B . . 109.0 ?
H46A C46 H46B . . 107.8 ?
O3 C47 C48 . . 121.1(4) ?
O3 C47 C46 . . 119.3(3) ?
C48 C47 C46 . . 119.5(3) ?
C53 C48 C49 . . 117.8(4) ?
C53 C48 C47 . . 118.5(4) ?
C49 C48 C47 . . 123.7(4) ?
C50 C49 C48 . . 121.5(4) ?
C50 C49 H49 . . 119.2 ?
C48 C49 H49 . . 119.2 ?
C49 C50 C51 . . 119.3(4) ?
C49 C50 H50 . . 120.4 ?
C51 C50 H50 . . 120.4 ?
O4 C51 C50 . . 124.9(4) ?
O4 C51 C52 . . 115.5(4) ?
C50 C51 C52 . . 119.6(4) ?
C53 C52 C51 . . 120.3(4) ?
C53 C52 H52 . . 119.8 ?
C51 C52 H52 . . 119.8 ?
C52 C53 C48 . . 121.5(4) ?
C52 C53 H53 . . 119.2 ?
C48 C53 H53 . . 119.2 ?
O4 C54 H54A . . 109.5 ?
O4 C54 H54B . . 109.5 ?
H54A C54 H54B . . 109.5 ?
O4 C54 H54C . . 109.5 ?
H54A C54 H54C . . 109.5 ?
H54B C54 H54C . . 109.5 ?
F3 C55 F2 . . 107.8(5) ?
F3 C55 F1 . . 107.7(5) ?
F2 C55 F1 . . 107.8(5) ?
F3 C55 S1 . . 111.9(4) ?
F2 C55 S1 . . 111.1(4) ?
F1 C55 S1 . . 110.4(4) ?
F5 C56 F4 . . 106.1(6) ?
F5 C56 F6 . . 105.2(6) ?
F4 C56 F6 . . 103.4(5) ?
F5 C56 S2 . . 114.7(5) ?
F4 C56 S2 . . 113.3(5) ?
F6 C56 S2 . . 113.2(4) ?
C24 O2 C27 . . 118.3(4) ?
C51 O4 C54 . . 119.2(4) ?
C13 P1 C1 . . 112.27(19) ?
C13 P1 C19 . . 109.13(19) ?
C1 P1 C19 . . 113.18(19) ?
C13 P1 C7 . . 111.24(19) ?
C1 P1 C7 . . 104.86(17) ?
C19 P1 C7 . . 105.94(18) ?
C28 P2 C46 . . 108.42(18) ?
C28 P2 C34 . . 107.57(19) ?
C46 P2 C34 . . 108.02(17) ?
C28 P2 C40 . . 114.50(18) ?
C46 P2 C40 . . 111.87(19) ?
C34 P2 C40 . . 106.16(18) ?
O6 S1 O7 . . 115.7(3) ?
O6 S1 O5 . . 115.9(3) ?
O7 S1 O5 . . 113.5(3) ?
O6 S1 C55 . . 102.9(3) ?
O7 S1 C55 . . 104.1(3) ?
O5 S1 C55 . . 102.2(2) ?
O9 S2 O8 . . 114.9(4) ?
O9 S2 O10 . . 112.2(4) ?
O8 S2 O10 . . 117.8(4) ?
O9 S2 C56 . . 102.3(3) ?
O8 S2 C56 . . 103.0(3) ?
O10 S2 C56 . . 104.2(3) ?

loop_
_geom_bond_atom_site_label_1
_geom_bond_atom_site_label_2
_geom_bond_site_symmetry_2
_geom_bond_distance
_geom_bond_publ_flag
C1 C2 . 1.378(6) ?
C1 C6 . 1.387(6) ?
C1 P1 . 1.797(4) ?
C2 C3 . 1.389(6) ?
C2 H2 . 0.9300 ?
C3 C4 . 1.365(7) ?
C3 H3 . 0.9300 ?
C4 C5 . 1.357(7) ?
C4 H4 . 0.9300 ?
C5 C6 . 1.373(6) ?
C5 H5 . 0.9300 ?
C6 H6 . 0.9300 ?
C7 C12 . 1.368(6) ?
C7 C8 . 1.394(6) ?
C7 P1 . 1.799(4) ?
C8 C9 . 1.386(6) ?
C8 H8 . 0.9300 ?
C9 C10 . 1.369(7) ?
C9 H9 . 0.9300 ?
C10 C11 . 1.355(8) ?
C10 H10 . 0.9300 ?
C11 C12 . 1.409(7) ?
C11 H11 . 0.9300 ?
C12 H12 . 0.9300 ?
C13 C18 . 1.379(6) ?
C13 C14 . 1.394(6) ?
C13 P1 . 1.795(4) ?
C14 C15 . 1.376(7) ?
C14 H14 . 0.9300 ?
C15 C16 . 1.349(7) ?
C15 H15 . 0.9300 ?
C16 C17 . 1.364(7) ?
C16 H16 . 0.9300 ?
C17 C18 . 1.379(6) ?
C17 H17 . 0.9300 ?
C18 H18 . 0.9300 ?
C19 C20 . 1.517(5) ?
C19 P1 . 1.798(4) ?
C19 H19A . 0.9700 ?
C19 H19B . 0.9700 ?
C20 O1 . 1.226(4) ?
C20 C21 . 1.471(5) ?
C21 C26 . 1.387(5) ?
C21 C22 . 1.398(6) ?
C22 C23 . 1.366(6) ?
C22 H22 . 0.9300 ?
C23 C24 . 1.380(6) ?
C23 H23 . 0.9300 ?
C24 O2 . 1.355(5) ?
C24 C25 . 1.379(6) ?
C25 C26 . 1.367(6) ?
C25 H25 . 0.9300 ?
C26 H26 . 0.9300 ?
C27 O2 . 1.423(6) ?
C27 H27A . 0.9600 ?
C27 H27B . 0.9600 ?
C27 H27C . 0.9600 ?
C28 C33 . 1.376(6) ?
C28 C29 . 1.384(5) ?
C28 P2 . 1.794(4) ?
C29 C30 . 1.371(6) ?
C29 H29 . 0.9300 ?
C30 C31 . 1.355(7) ?
C30 H30 . 0.9300 ?
C31 C32 . 1.357(7) ?
C31 H31 . 0.9300 ?
C32 C33 . 1.376(7) ?
C32 H32 . 0.9300 ?
C33 H33 . 0.9300 ?
C34 C39 . 1.372(6) ?
C34 C35 . 1.387(6) ?
C34 P2 . 1.796(4) ?
C35 C36 . 1.381(7) ?
C35 H35 . 0.9300 ?
C36 C37 . 1.370(8) ?
C36 H36 . 0.9300 ?
C37 C38 . 1.360(9) ?
C37 H37 . 0.9300 ?
C38 C39 . 1.380(7) ?
C38 H38 . 0.9300 ?
C39 H39 . 0.9300 ?
C40 C45 . 1.373(6) ?
C40 C41 . 1.390(6) ?
C40 P2 . 1.797(4) ?
C41 C42 . 1.380(6) ?
C41 H41 . 0.9300 ?
C42 C43 . 1.366(7) ?
C42 H42 . 0.9300 ?
C43 C44 . 1.356(7) ?
C43 H43 . 0.9300 ?
C44 C45 . 1.382(6) ?
C44 H44 . 0.9300 ?
C45 H45 . 0.9300 ?
C46 C47 . 1.514(5) ?
C46 P2 . 1.794(4) ?
C46 H46A . 0.9700 ?
C46 H46B . 0.9700 ?
C47 O3 . 1.223(5) ?
C47 C48 . 1.473(5) ?
C48 C53 . 1.384(6) ?
C48 C49 . 1.386(5) ?
C49 C50 . 1.376(6) ?
C49 H49 . 0.9300 ?
C50 C51 . 1.382(6) ?
C50 H50 . 0.9300 ?
C51 O4 . 1.350(5) ?
C51 C52 . 1.384(7) ?
C52 C53 . 1.354(6) ?
C52 H52 . 0.9300 ?
C53 H53 . 0.9300 ?
C54 O4 . 1.417(6) ?
C54 H54A . 0.9600 ?
C54 H54B . 0.9600 ?
C54 H54C . 0.9600 ?
C55 F3 . 1.308(6) ?
C55 F2 . 1.312(6) ?
C55 F1 . 1.326(6) ?
C55 S1 . 1.811(5) ?
C56 F5 . 1.260(7) ?
C56 F4 . 1.293(7) ?
C56 F6 . 1.317(6) ?
C56 S2 . 1.791(7) ?
O5 S1 . 1.441(4) ?
O6 S1 . 1.408(4) ?
O7 S1 . 1.424(4) ?
O8 S2 . 1.381(5) ?
O9 S2 . 1.374(5) ?
O10 S2 . 1.384(4) ?

loop_
_geom_hbond_atom_site_label_D
_geom_hbond_atom_site_label_H
_geom_hbond_atom_site_label_A
_geom_hbond_site_symmetry_A
_geom_hbond_distance_DH
_geom_hbond_distance_HA
_geom_hbond_distance_DA
_geom_hbond_angle_DHA
_geom_hbond_publ_flag
C19 H19A O5 . 0.97 2.34 3.207(6) 149 yes
C19 H19B O3 1_455 0.97 2.54 3.487(5) 166 yes
C33 H33 O6 2_646 0.93 2.34 3.130(6) 143 yes
C45 H45 O3 . 0.93 2.52 3.071(6) 118 yes
C46 H46A O1 . 0.97 2.48 3.417(5) 162 yes
C46 H46B O10 4_576 0.97 2.19 3.137(7) 165 yes
C44 H44 Cg4 1_655 0.93 2.83 3.640(6) 147 yes

loop_
_geom_torsion_atom_site_label_1
_geom_torsion_atom_site_label_2
_geom_torsion_atom_site_label_3
_geom_torsion_atom_site_label_4
_geom_torsion_site_symmetry_1
_geom_torsion_site_symmetry_2
_geom_torsion_site_symmetry_3
_geom_torsion_site_symmetry_4
_geom_torsion
_geom_torsion_publ_flag
C6 C1 C2 C3 . . . . -0.4(6) ?
P1 C1 C2 C3 . . . . -175.8(3) ?
C1 C2 C3 C4 . . . . 0.1(7) ?
C2 C3 C4 C5 . . . . -0.6(8) ?
C3 C4 C5 C6 . . . . 1.4(7) ?
C4 C5 C6 C1 . . . . -1.7(7) ?
C2 C1 C6 C5 . . . . 1.2(6) ?
P1 C1 C6 C5 . . . . 176.9(3) ?
C12 C7 C8 C9 . . . . -1.5(7) ?
P1 C7 C8 C9 . . . . 177.4(3) ?
C7 C8 C9 C10 . . . . -0.3(7) ?
C8 C9 C10 C11 . . . . 2.5(8) ?
C9 C10 C11 C12 . . . . -3.0(9) ?
C8 C7 C12 C11 . . . . 1.1(7) ?
P1 C7 C12 C11 . . . . -177.8(4) ?
C10 C11 C12 C7 . . . . 1.2(9) ?
C18 C13 C14 C15 . . . . -0.4(7) ?
P1 C13 C14 C15 . . . . -179.7(4) ?
C13 C14 C15 C16 . . . . 0.2(8) ?
C14 C15 C16 C17 . . . . -0.8(9) ?
C15 C16 C17 C18 . . . . 1.6(8) ?
C16 C17 C18 C13 . . . . -1.8(7) ?
C14 C13 C18 C17 . . . . 1.2(7) ?
P1 C13 C18 C17 . . . . -179.5(3) ?
P1 C19 C20 O1 . . . . 15.7(5) ?
P1 C19 C20 C21 . . . . -164.4(3) ?
O1 C20 C21 C26 . . . . -10.1(6) ?
C19 C20 C21 C26 . . . . 170.1(4) ?
O1 C20 C21 C22 . . . . 169.4(4) ?
C19 C20 C21 C22 . . . . -10.5(6) ?
C26 C21 C22 C23 . . . . 0.0(6) ?
C20 C21 C22 C23 . . . . -179.5(4) ?
C21 C22 C23 C24 . . . . -0.7(7) ?
C22 C23 C24 O2 . . . . 180.0(4) ?
C22 C23 C24 C25 . . . . 1.1(7) ?
O2 C24 C25 C26 . . . . -179.6(4) ?
C23 C24 C25 C26 . . . . -0.8(7) ?
C24 C25 C26 C21 . . . . 0.1(7) ?
C22 C21 C26 C25 . . . . 0.3(6) ?
C20 C21 C26 C25 . . . . 179.8(4) ?
C33 C28 C29 C30 . . . . 1.3(7) ?
P2 C28 C29 C30 . . . . -173.3(4) ?
C28 C29 C30 C31 . . . . -1.5(8) ?
C29 C30 C31 C32 . . . . 1.0(8) ?
C30 C31 C32 C33 . . . . -0.3(9) ?
C29 C28 C33 C32 . . . . -0.6(7) ?
P2 C28 C33 C32 . . . . 174.0(4) ?
C31 C32 C33 C28 . . . . 0.2(8) ?
C39 C34 C35 C36 . . . . -1.2(7) ?
P2 C34 C35 C36 . . . . 179.2(4) ?
C34 C35 C36 C37 . . . . -0.5(9) ?
C35 C36 C37 C38 . . . . 1.6(10) ?
C36 C37 C38 C39 . . . . -0.8(10) ?
C35 C34 C39 C38 . . . . 1.9(7) ?
P2 C34 C39 C38 . . . . -178.5(4) ?
C37 C38 C39 C34 . . . . -0.9(9) ?
C45 C40 C41 C42 . . . . -1.0(7) ?
P2 C40 C41 C42 . . . . -176.7(4) ?
C40 C41 C42 C43 . . . . 0.9(8) ?
C41 C42 C43 C44 . . . . -0.5(9) ?
C42 C43 C44 C45 . . . . 0.2(9) ?
C41 C40 C45 C44 . . . . 0.7(7) ?
P2 C40 C45 C44 . . . . 176.2(4) ?
C43 C44 C45 C40 . . . . -0.3(9) ?
P2 C46 C47 O3 . . . . -19.7(5) ?
P2 C46 C47 C48 . . . . 159.4(3) ?
O3 C47 C48 C53 . . . . 6.2(6) ?
C46 C47 C48 C53 . . . . -172.8(4) ?
O3 C47 C48 C49 . . . . -175.2(4) ?
C46 C47 C48 C49 . . . . 5.8(6) ?
C53 C48 C49 C50 . . . . 0.9(7) ?
C47 C48 C49 C50 . . . . -177.7(4) ?
C48 C49 C50 C51 . . . . -0.4(7) ?
C49 C50 C51 O4 . . . . 179.0(4) ?
C49 C50 C51 C52 . . . . -0.3(7) ?
O4 C51 C52 C53 . . . . -178.9(5) ?
C50 C51 C52 C53 . . . . 0.5(8) ?
C51 C52 C53 C48 . . . . 0.1(8) ?
C49 C48 C53 C52 . . . . -0.7(7) ?
C47 C48 C53 C52 . . . . 178.0(4) ?
C25 C24 O2 C27 . . . . -5.1(7) ?
C23 C24 O2 C27 . . . . 176.0(5) ?
C50 C51 O4 C54 . . . . -0.3(8) ?
C52 C51 O4 C54 . . . . 179.0(5) ?
C18 C13 P1 C1 . . . . -5.4(4) ?
C14 C13 P1 C1 . . . . 173.9(3) ?
C18 C13 P1 C19 . . . . -131.8(3) ?
C14 C13 P1 C19 . . . . 47.5(4) ?
C18 C13 P1 C7 . . . . 111.7(4) ?
C14 C13 P1 C7 . . . . -69.0(4) ?
C2 C1 P1 C13 . . . . -117.5(3) ?
C6 C1 P1 C13 . . . . 66.9(3) ?
C2 C1 P1 C19 . . . . 6.6(4) ?
C6 C1 P1 C19 . . . . -169.0(3) ?
C2 C1 P1 C7 . . . . 121.6(3) ?
C6 C1 P1 C7 . . . . -54.0(3) ?
C20 C19 P1 C13 . . . . 55.0(3) ?
C20 C19 P1 C1 . . . . -70.8(3) ?
C20 C19 P1 C7 . . . . 174.8(3) ?
C12 C7 P1 C13 . . . . 3.7(5) ?
C8 C7 P1 C13 . . . . -175.2(3) ?
C12 C7 P1 C1 . . . . 125.3(4) ?
C8 C7 P1 C1 . . . . -53.6(4) ?
C12 C7 P1 C19 . . . . -114.8(4) ?
C8 C7 P1 C19 . . . . 66.4(4) ?
C33 C28 P2 C46 . . . . 160.1(3) ?
C29 C28 P2 C46 . . . . -25.3(4) ?
C33 C28 P2 C34 . . . . -83.3(4) ?
C29 C28 P2 C34 . . . . 91.3(4) ?
C33 C28 P2 C40 . . . . 34.5(4) ?
C29 C28 P2 C40 . . . . -151.0(3) ?
C47 C46 P2 C28 . . . . -53.4(3) ?
C47 C46 P2 C34 . . . . -169.7(3) ?
C47 C46 P2 C40 . . . . 73.8(3) ?
C39 C34 P2 C28 . . . . 160.9(3) ?
C35 C34 P2 C28 . . . . -19.6(4) ?
C39 C34 P2 C46 . . . . -82.2(4) ?
C35 C34 P2 C46 . . . . 97.3(4) ?
C39 C34 P2 C40 . . . . 37.9(4) ?
C35 C34 P2 C40 . . . . -142.6(3) ?
C45 C40 P2 C28 . . . . 114.2(4) ?
C41 C40 P2 C28 . . . . -70.3(4) ?
C45 C40 P2 C46 . . . . -9.7(5) ?
C41 C40 P2 C46 . . . . 165.8(3) ?
C45 C40 P2 C34 . . . . -127.3(4) ?
C41 C40 P2 C34 . . . . 48.2(4) ?
F3 C55 S1 O6 . . . . 55.2(5) ?
F2 C55 S1 O6 . . . . -65.4(4) ?
F1 C55 S1 O6 . . . . 175.1(4) ?
F3 C55 S1 O7 . . . . -65.9(5) ?
F2 C55 S1 O7 . . . . 173.5(4) ?
F1 C55 S1 O7 . . . . 54.0(4) ?
F3 C55 S1 O5 . . . . 175.7(4) ?
F2 C55 S1 O5 . . . . 55.1(4) ?
F1 C55 S1 O5 . . . . -64.4(4) ?
F5 C56 S2 O9 . . . . -53.1(7) ?
F4 C56 S2 O9 . . . . 68.9(5) ?
F6 C56 S2 O9 . . . . -173.7(5) ?
F5 C56 S2 O8 . . . . -172.5(6) ?
F4 C56 S2 O8 . . . . -50.5(6) ?
F6 C56 S2 O8 . . . . 66.8(6) ?
F5 C56 S2 O10 . . . . 64.0(6) ?
F4 C56 S2 O10 . . . . -174.0(5) ?
F6 C56 S2 O10 . . . . -56.7(6) ?
